data_4002890
loop_
_publ_author_name
'Zhang, Min'
'Hu, Cong'
'Abudouwufu, Tushagu'
'Yang, Zhihua'
'Pan, Shilie'

_publ_section_title
;
 Functional Materials Design via Structural Regulation Originated from
 Ions Introduction: A Study Case in Cesium Iodate System
;
_journal_issue 3
_journal_name_full 'Chemistry of Materials'
_journal_page_first 1136
_journal_paper_doi 10.1021/acs.chemmater.7b05252
_journal_volume 30
_journal_year 2018
_chemical_formula_sum 'Cs F4 H5 I2 O6'
_chemical_formula_weight 563.75
_space_group_IT_number 14
_space_group_name_Hall '-P 2ybc'
_space_group_name_H-M_alt 'P 1 21/c 1'
_symmetry_cell_setting monoclinic
_symmetry_space_group_name_Hall '-P 2ybc'
_symmetry_space_group_name_H-M 'P 1 21/c 1'
_atom_sites_solution_hydrogens geom
_atom_sites_solution_primary direct
_atom_sites_solution_secondary difmap
_audit_creation_method SHELXL-97
_cell_angle_alpha 90.00
_cell_angle_beta 90.110(11)
_cell_angle_gamma 90.00
_cell_formula_units_Z 2
_cell_length_a 4.476(4)
_cell_length_b 7.968(8)
_cell_length_c 13.790(13)
_cell_measurement_reflns_used 2785
_cell_measurement_temperature 296(2)
_cell_measurement_theta_max 27.53
_cell_measurement_theta_min 2.95
_cell_volume 491.8(8)
_computing_cell_refinement 'Bruker SMART'
_computing_data_collection 'Bruker SMART'
_computing_data_reduction 'Bruker SAINT'
_computing_molecular_graphics 'Bruker SHELXTL'
_computing_publication_material 'Bruker SHELXTL'
_computing_structure_refinement 'SHELXL-97 (Sheldrick, 1997)'
_computing_structure_solution 'SHELXS-97 (Sheldrick, 1990)'
_diffrn_ambient_temperature 296(2)
_diffrn_measured_fraction_theta_full 0.973
_diffrn_measured_fraction_theta_max 0.973
_diffrn_measurement_device_type 'CCD area detector'
_diffrn_measurement_method 'phi and omega scans'
_diffrn_radiation_monochromator graphite
_diffrn_radiation_source 'fine-focus sealed tube'
_diffrn_radiation_type MoK\a
_diffrn_radiation_wavelength 0.71073
_diffrn_reflns_av_R_equivalents 0.0470
_diffrn_reflns_av_sigmaI/netI 0.0818
_diffrn_reflns_limit_h_max 5
_diffrn_reflns_limit_h_min -5
_diffrn_reflns_limit_k_max 10
_diffrn_reflns_limit_k_min -7
_diffrn_reflns_limit_l_max 17
_diffrn_reflns_limit_l_min -16
_diffrn_reflns_number 2785
_diffrn_reflns_theta_full 27.53
_diffrn_reflns_theta_max 27.53
_diffrn_reflns_theta_min 2.95
_exptl_absorpt_coefficient_mu 10.102
_exptl_absorpt_correction_T_max 1.000
_exptl_absorpt_correction_T_min 0.7733
_exptl_absorpt_correction_type numerical
_exptl_absorpt_process_details face-index
_exptl_crystal_colour transparent
_exptl_crystal_density_diffrn 3.806
_exptl_crystal_density_meas 3.806
_exptl_crystal_density_method 'not measured'
_exptl_crystal_description BLOCK
_exptl_crystal_F_000 500
_exptl_crystal_size_max 0.202
_exptl_crystal_size_mid 0.121
_exptl_crystal_size_min 0.100
_refine_diff_density_max 1.756
_refine_diff_density_min -2.217
_refine_diff_density_rms 0.318
_refine_ls_extinction_coef 0.0031(6)
_refine_ls_extinction_expression Fc^*^=kFc[1+0.001xFc^2^\l^3^/sin(2\q)]^-1/4^
_refine_ls_extinction_method SHELXL
_refine_ls_goodness_of_fit_ref 1.110
_refine_ls_hydrogen_treatment mixed
_refine_ls_matrix_type full
_refine_ls_number_parameters 69
_refine_ls_number_reflns 1098
_refine_ls_number_restraints 3
_refine_ls_restrained_S_all 1.109
_refine_ls_R_factor_all 0.0744
_refine_ls_R_factor_gt 0.0566
_refine_ls_shift/su_max 0.000
_refine_ls_shift/su_mean 0.000
_refine_ls_structure_factor_coef Fsqd
_refine_ls_weighting_details 'calc w=1/[\s^2^(Fo^2^)+(0.0194P)^2^+9.0928P] where P=(Fo^2^+2Fc^2^)/3'
_refine_ls_weighting_scheme calc
_refine_ls_wR_factor_gt 0.1108
_refine_ls_wR_factor_ref 0.1154
_reflns_number_gt 854
_reflns_number_total 1098
_reflns_threshold_expression >2sigma(I)
_cod_data_source_file CsIO2F2H5O2.cif
_cod_data_source_block Cs(IO2F2)H5O2
_cod_depositor_comments
;
The following automatic conversions were performed:

'_symmetry_cell_setting' value 'Monoclinic' changed to 'monoclinic'
according to
/home/data/users/saulius/crontab/automatic-downloads/rss-feeds/ACS/lib/dictionaries/cif_core.dic
dictionary named 'cif_core.dic' version 2.4.2 from 2011-04-26.

Automatic conversion script
Id: cif_fix_values 4973 2017-02-22 13:04:09Z antanas 

 Adding full bibliography for 4002889--4002890.cif.
;
_cod_original_cell_volume 491.9(8)
_cod_original_sg_symbol_H-M P21/c
_cod_original_formula_sum ' Cs F4H5 I2 O6'
_cod_database_code 4002890

loop_
_symmetry_equiv_pos_as_xyz
'x, y, z'
'-x, y+1/2, -z+1/2'
'-x, -y, -z'
'x, -y-1/2, z-1/2'

loop_
_atom_site_label
_atom_site_type_symbol
_atom_site_fract_x
_atom_site_fract_y
_atom_site_fract_z
_atom_site_U_iso_or_equiv
_atom_site_adp_type
_atom_site_occupancy
_atom_site_symmetry_multiplicity
_atom_site_calc_flag
_atom_site_refinement_flags
Cs1 Cs 0.5000 0.0000 0.0000 0.0340(4) Uani 1 2 d S
I1 I 0.9895(2) -0.31285(10) 0.20791(7) 0.0239(3) Uani 1 1 d .
O1 O 0.501(2) 0.3986(12) 0.0652(7) 0.033(2) Uani 1 1 d D
O2 O 1.007(2) -0.5250(11) 0.1661(7) 0.029(2) Uani 1 1 d .
O3 O 0.586(3) -0.2823(19) 0.2071(13) 0.084(5) Uani 1 1 d .
F1 F 0.990(2) -0.2420(11) 0.0726(6) 0.045(2) Uani 1 1 d .
F2 F 0.989(2) -0.4005(12) 0.3405(7) 0.055(3) Uani 1 1 d .
H1 H 0.5000 0.5000 0.0000 0.066 Uiso 1 2 d SD
H3 H 0.69022 0.42391 0.10542 0.066 Uiso 1 1 d D
H2 H 0.32733 0.42465 0.10769 0.00(3) Uiso 1 1 d D

loop_
_atom_site_aniso_label
_atom_site_aniso_U_11
_atom_site_aniso_U_22
_atom_site_aniso_U_33
_atom_site_aniso_U_23
_atom_site_aniso_U_13
_atom_site_aniso_U_12
Cs1 0.0295(8) 0.0301(7) 0.0424(8) 0.0029(6) 0.0007(6) 0.0004(6)
I1 0.0234(5) 0.0215(4) 0.0269(5) -0.0016(4) -0.0004(3) 0.0000(4)
O1 0.029(7) 0.031(6) 0.037(7) -0.014(5) -0.003(5) -0.001(5)
O2 0.036(6) 0.021(5) 0.031(5) -0.001(4) -0.001(5) 0.000(4)
O3 0.034(9) 0.073(10) 0.146(16) -0.021(10) 0.001(9) 0.006(7)
F1 0.057(6) 0.040(5) 0.038(5) 0.013(4) -0.014(5) -0.005(5)
F2 0.082(8) 0.044(6) 0.038(5) 0.005(4) -0.006(5) -0.014(6)

loop_
_atom_type_symbol
_atom_type_description
_atom_type_scat_dispersion_real
_atom_type_scat_dispersion_imag
_atom_type_scat_source
Cs Cs -0.3680 2.1192 'International Tables Vol C Tables 4.2.6.8 and 6.1.1.4'
F F 0.0171 0.0103 'International Tables Vol C Tables 4.2.6.8 and 6.1.1.4'
H H 0.0000 0.0000 'International Tables Vol C Tables 4.2.6.8 and 6.1.1.4'
I I -0.4742 1.8119 'International Tables Vol C Tables 4.2.6.8 and 6.1.1.4'
O O 0.0106 0.0060 'International Tables Vol C Tables 4.2.6.8 and 6.1.1.4'

loop_
_geom_angle_atom_site_label_1
_geom_angle_atom_site_label_2
_geom_angle_atom_site_label_3
_geom_angle
_geom_angle_site_symmetry_1
_geom_angle_site_symmetry_3
F1 Cs1 F1 180.0 . 3_655
F1 Cs1 F1 88.3(2) . 3_755
F1 Cs1 F1 91.7(2) 3_655 3_755
F1 Cs1 F1 91.7(2) . 1_455
F1 Cs1 F1 88.3(2) 3_655 1_455
F1 Cs1 F1 180.0 3_755 1_455
F1 Cs1 F2 114.6(2) . 2_655
F1 Cs1 F2 65.4(2) 3_655 2_655
F1 Cs1 F2 124.2(3) 3_755 2_655
F1 Cs1 F2 55.8(3) 1_455 2_655
F1 Cs1 F2 65.4(2) . 4
F1 Cs1 F2 114.6(2) 3_655 4
F1 Cs1 F2 55.8(3) 3_755 4
F1 Cs1 F2 124.2(3) 1_455 4
F2 Cs1 F2 180.0(3) 2_655 4
F1 Cs1 F2 55.7(2) . 2_755
F1 Cs1 F2 124.3(2) 3_655 2_755
F1 Cs1 F2 63.8(2) 3_755 2_755
F1 Cs1 F2 116.2(2) 1_455 2_755
F2 Cs1 F2 87.5(2) 2_655 2_755
F2 Cs1 F2 92.5(2) 4 2_755
F1 Cs1 F2 124.3(2) . 4_455
F1 Cs1 F2 55.7(2) 3_655 4_455
F1 Cs1 F2 116.2(2) 3_755 4_455
F1 Cs1 F2 63.8(2) 1_455 4_455
F2 Cs1 F2 92.5(2) 2_655 4_455
F2 Cs1 F2 87.5(2) 4 4_455
F2 Cs1 F2 180.0(2) 2_755 4_455
F1 Cs1 O1 59.2(2) . 3_655
F1 Cs1 O1 120.8(2) 3_655 3_655
F1 Cs1 O1 120.2(3) 3_755 3_655
F1 Cs1 O1 59.8(3) 1_455 3_655
F2 Cs1 O1 115.1(3) 2_655 3_655
F2 Cs1 O1 64.9(3) 4 3_655
F2 Cs1 O1 114.7(2) 2_755 3_655
F2 Cs1 O1 65.3(2) 4_455 3_655
F1 Cs1 O1 120.8(2) . .
F1 Cs1 O1 59.2(2) 3_655 .
F1 Cs1 O1 59.8(3) 3_755 .
F1 Cs1 O1 120.2(3) 1_455 .
F2 Cs1 O1 64.9(3) 2_655 .
F2 Cs1 O1 115.1(3) 4 .
F2 Cs1 O1 65.3(2) 2_755 .
F2 Cs1 O1 114.7(2) 4_455 .
O1 Cs1 O1 179.999(1) 3_655 .
F1 Cs1 O3 135.4(3) . 3_655
F1 Cs1 O3 44.6(3) 3_655 3_655
F1 Cs1 O3 56.7(3) 3_755 3_655
F1 Cs1 O3 123.3(3) 1_455 3_655
F2 Cs1 O3 108.2(3) 2_655 3_655
F2 Cs1 O3 71.8(3) 4 3_655
F2 Cs1 O3 116.7(3) 2_755 3_655
F2 Cs1 O3 63.3(3) 4_455 3_655
O1 Cs1 O3 112.3(3) 3_655 3_655
O1 Cs1 O3 67.7(3) . 3_655
F1 Cs1 O3 44.6(3) . .
F1 Cs1 O3 135.4(3) 3_655 .
F1 Cs1 O3 123.3(3) 3_755 .
F1 Cs1 O3 56.7(3) 1_455 .
F2 Cs1 O3 71.8(3) 2_655 .
F2 Cs1 O3 108.2(3) 4 .
F2 Cs1 O3 63.3(3) 2_755 .
F2 Cs1 O3 116.7(3) 4_455 .
O1 Cs1 O3 67.7(3) 3_655 .
O1 Cs1 O3 112.3(3) . .
O3 Cs1 O3 180.0 3_655 .
O2 I1 O3 99.7(6) . .
O2 I1 F1 88.0(4) . .
O3 I1 F1 87.5(6) . .
O2 I1 F2 87.9(4) . .
O3 I1 F2 92.9(7) . .
F1 I1 F2 175.9(4) . .
O2 I1 Cs1 107.4(3) . 1_655
O3 I1 Cs1 115.6(6) . 1_655
F1 I1 Cs1 38.5(3) . 1_655
F2 I1 Cs1 143.7(3) . 1_655
I1 O3 Cs1 101.0(7) . .
I1 F1 Cs1 119.4(4) . .
I1 F1 Cs1 118.8(4) . 1_655
Cs1 F1 Cs1 91.7(2) . 1_655
I1 F2 Cs1 137.1(5) . 2_645
I1 F2 Cs1 135.4(5) . 2_745
Cs1 F2 Cs1 87.5(2) 2_645 2_745

loop_
_geom_bond_atom_site_label_1
_geom_bond_atom_site_label_2
_geom_bond_distance
_geom_bond_site_symmetry_2
Cs1 F1 3.085(9) .
Cs1 F1 3.085(9) 3_655
Cs1 F1 3.155(10) 3_755
Cs1 F1 3.155(10) 1_455
Cs1 F2 3.205(10) 2_655
Cs1 F2 3.205(10) 4
Cs1 F2 3.269(10) 2_755
Cs1 F2 3.269(10) 4_455
Cs1 O1 3.301(10) 3_655
Cs1 O1 3.301(10) .
Cs1 O3 3.655(18) 3_655
Cs1 O3 3.655(18) .
I1 O2 1.788(9) .
I1 O3 1.822(13) .
I1 F1 1.949(9) .
I1 F2 1.957(9) .
I1 Cs1 4.436(3) 1_655
F1 Cs1 3.155(10) 1_655
F2 Cs1 3.205(10) 2_645
F2 Cs1 3.269(10) 2_745
